data_7017650
loop_
_publ_author_name
'Wang, Hai-Ning'
'Meng, Xing'
'Qin, Chao'
'Wang, Xin-Long'
'Yang, Guang-Sheng'
'Su, Zhong-Min'

_publ_section_title
;
 A series of pillar-layer metal-organic frameworks based on
 5-aminoisophthalic acid and 4,4'-bipyridine.
;
_journal_issue 3
_journal_name_full 'Dalton transactions (Cambridge, England : 2003)'
_journal_page_first 1047
_journal_page_last 1053
_journal_paper_doi 10.1039/c1dt11304f
_journal_volume 41
_journal_year 2012
_chemical_formula_moiety 'C18.20 H22.70 Cd N3.30 O6.30'
_chemical_formula_sum 'C18.2 H22.7 Cd N3.3 O6.3'
_chemical_formula_weight 500.90
_chemical_name_systematic
;
?
;
_space_group_IT_number 12
_symmetry_cell_setting monoclinic
_symmetry_space_group_name_Hall '-C 2y'
_symmetry_space_group_name_H-M 'C 1 2/m 1'
_atom_sites_solution_hydrogens geom
_atom_sites_solution_primary direct
_atom_sites_solution_secondary difmap
_audit_creation_method SHELXL-97
_cell_angle_alpha 90.00
_cell_angle_beta 90.0800(10)
_cell_angle_gamma 90.00
_cell_formula_units_Z 4
_cell_length_a 31.6590(6)
_cell_length_b 10.0990(9)
_cell_length_c 6.3110(15)
_cell_measurement_reflns_used 5106
_cell_measurement_temperature 293(2)
_cell_measurement_theta_max 25.00
_cell_measurement_theta_min 3.47
_cell_volume 2017.8(5)
_computing_cell_refinement 'SMART (Bruker, 1997)'
_computing_data_collection 'SMART (Bruker, 1997)'
_computing_data_reduction SAINT
_computing_molecular_graphics 'SHELXTL-PLUS (Sheldrick, 1990)'
_computing_publication_material SHELXL-97
_computing_structure_refinement 'SHELXL-97 (Sheldrick, 1997)'
_computing_structure_solution 'SHELXS-97(Sheldrick, 1997)'
_diffrn_ambient_temperature 293(2)
_diffrn_measured_fraction_theta_full 0.993
_diffrn_measured_fraction_theta_max 0.993
_diffrn_measurement_device_type 'Bruker APEX CCD area-detector'
_diffrn_measurement_method '\w scans'
_diffrn_radiation_monochromator graphite
_diffrn_radiation_source 'fine-focus sealed tube'
_diffrn_radiation_type MoK\a
_diffrn_radiation_wavelength 0.71069
_diffrn_reflns_av_R_equivalents 0.0309
_diffrn_reflns_av_sigmaI/netI 0.0343
_diffrn_reflns_limit_h_max 37
_diffrn_reflns_limit_h_min -28
_diffrn_reflns_limit_k_max 11
_diffrn_reflns_limit_k_min -11
_diffrn_reflns_limit_l_max 7
_diffrn_reflns_limit_l_min -7
_diffrn_reflns_number 5106
_diffrn_reflns_theta_full 25.00
_diffrn_reflns_theta_max 25.00
_diffrn_reflns_theta_min 3.47
_exptl_absorpt_coefficient_mu 1.125
_exptl_absorpt_correction_T_max 0.8406
_exptl_absorpt_correction_T_min 0.7663
_exptl_absorpt_correction_type multi-scan
_exptl_absorpt_process_details 'SADABS(Sheldrick, 1996)'
_exptl_crystal_colour colourless
_exptl_crystal_density_diffrn 1.649
_exptl_crystal_density_method 'not measured'
_exptl_crystal_description block
_exptl_crystal_F_000 1014
_exptl_crystal_size_max 0.25
_exptl_crystal_size_mid 0.20
_exptl_crystal_size_min 0.16
_platon_squeeze_details
;
;
_refine_diff_density_max 0.324
_refine_diff_density_min -0.349
_refine_diff_density_rms 0.076
_refine_ls_extinction_method none
_refine_ls_goodness_of_fit_ref 1.069
_refine_ls_hydrogen_treatment mixed
_refine_ls_matrix_type full
_refine_ls_number_parameters 133
_refine_ls_number_reflns 1878
_refine_ls_number_restraints 50
_refine_ls_restrained_S_all 1.059
_refine_ls_R_factor_all 0.0263
_refine_ls_R_factor_gt 0.0231
_refine_ls_shift/su_max 0.001
_refine_ls_shift/su_mean 0.000
_refine_ls_structure_factor_coef Fsqd
_refine_ls_weighting_details 'calc w=1/[\s^2^(Fo^2^)+(0.0387P)^2^+0.0000P] where P=(Fo^2^+2Fc^2^)/3'
_refine_ls_weighting_scheme calc
_refine_ls_wR_factor_gt 0.0610
_refine_ls_wR_factor_ref 0.0619
_reflns_number_gt 1719
_reflns_number_total 1878
_reflns_threshold_expression >2sigma(I)
_cod_data_source_file c1dt11304f.txt
_cod_data_source_block 4
_cod_depositor_comments
;
The following automatic conversions were performed:

'_symmetry_cell_setting' value 'Monoclinic' changed to 'monoclinic'
according to /home/saulius/struct/CIF-dictionaries/cif_core.dic
dictionary named 'cif_core.dic' version 2.4.1 from 2010-06-29.

Automatic conversion script
Id: cif_fix_values 1715 2011-07-08 13:25:40Z adriana 
;
_cod_original_sg_symbol_H-M C2/m
_cod_original_formula_sum 'C18.20 H22.70 Cd N3.30 O6.30'
_cod_database_code 7017650

loop_
_symmetry_equiv_pos_as_xyz
'x, y, z'
'-x, y, -z'
'x+1/2, y+1/2, z'
'-x+1/2, y+1/2, -z'
'-x, -y, -z'
'x, -y, z'
'-x+1/2, -y+1/2, -z'
'x+1/2, -y+1/2, z'

loop_
_atom_site_label
_atom_site_type_symbol
_atom_site_fract_x
_atom_site_fract_y
_atom_site_fract_z
_atom_site_U_iso_or_equiv
_atom_site_adp_type
_atom_site_occupancy
_atom_site_symmetry_multiplicity
_atom_site_calc_flag
_atom_site_refinement_flags
_atom_site_disorder_group
Cd1 Cd 0.183524(7) 0.0000 0.88944(3) 0.02484(11) Uani 1 2 d S .
O1 O 0.17963(6) -0.15065(16) 0.6076(3) 0.0382(4) Uani 1 1 d . .
O2 O 0.18979(6) -0.24864(19) 0.9132(2) 0.0416(5) Uani 1 1 d . .
N1 N 0.24222(9) -0.5000 0.1026(4) 0.0267(6) Uani 1 2 d SD .
N2 N 0.11101(10) 0.0000 0.9377(5) 0.0421(7) Uani 1 2 d SU .
O1W O 0.19156(10) 0.0000 1.2530(4) 0.0465(7) Uani 1 2 d SD .
C3 C 0.19415(7) -0.3808(2) 0.6028(3) 0.0233(5) Uani 1 1 d . .
C4 C 0.18516(9) -0.5000 0.7031(5) 0.0243(6) Uani 1 2 d S .
H4 H 0.1731 -0.5000 0.8374 0.029 Uiso 1 2 calc SR .
C6 C 0.21191(7) -0.3811(2) 0.4019(3) 0.0245(5) Uani 1 1 d . .
H6 H 0.2176 -0.3013 0.3340 0.029 Uiso 1 1 calc R .
C7 C 0.22130(9) -0.5000 0.3019(5) 0.0235(6) Uani 1 2 d S .
C9 C 0.04270(19) 0.0715(8) 0.8272(12) 0.072(2) Uani 0.50 1 d PU 1
C10 C 0.0933(2) -0.0682(7) 1.0880(12) 0.071(2) Uani 0.50 1 d PU 1
C11 C 0.0494(2) -0.0706(8) 1.1197(12) 0.073(2) Uani 0.50 1 d PU 1
C12 C 0.08614(19) 0.0703(8) 0.8087(11) 0.067(2) Uani 0.50 1 d PU 1
C13 C 0.18677(7) -0.2524(2) 0.7161(3) 0.0265(5) Uani 1 1 d . .
C1 C 0.02341(12) 0.0000 0.9863(7) 0.0477(10) Uani 1 2 d SU .
H1W1 H 0.1917(8) -0.067(2) 1.320(4) 0.041(8) Uiso 1 1 d D .
H1N1 H 0.2379(9) -0.428(2) 0.024(4) 0.048(8) Uiso 1 1 d D .

loop_
_atom_site_aniso_label
_atom_site_aniso_U_11
_atom_site_aniso_U_22
_atom_site_aniso_U_33
_atom_site_aniso_U_23
_atom_site_aniso_U_13
_atom_site_aniso_U_12
Cd1 0.03265(16) 0.01863(16) 0.02324(14) 0.000 0.00657(9) 0.000
O1 0.0626(12) 0.0175(9) 0.0345(9) 0.0035(7) 0.0064(8) 0.0076(8)
O2 0.0719(13) 0.0244(10) 0.0286(10) -0.0024(7) 0.0022(8) 0.0020(8)
N1 0.0342(15) 0.0243(16) 0.0216(13) 0.000 0.0029(11) 0.000
N2 0.0353(16) 0.0394(19) 0.0516(19) 0.000 0.0103(14) 0.000
O1W 0.087(2) 0.0282(16) 0.0238(13) 0.000 0.0068(13) 0.000
C3 0.0258(11) 0.0173(12) 0.0268(11) 0.0008(8) 0.0001(9) 0.0008(8)
C4 0.0288(16) 0.0222(17) 0.0220(15) 0.000 -0.0004(12) 0.000
C6 0.0299(11) 0.0179(12) 0.0257(11) 0.0030(8) 0.0018(9) -0.0007(9)
C7 0.0250(15) 0.0239(17) 0.0215(15) 0.000 -0.0002(12) 0.000
C9 0.037(3) 0.102(5) 0.075(4) 0.040(4) 0.001(3) -0.001(3)
C10 0.042(3) 0.085(5) 0.087(5) 0.044(4) 0.016(3) 0.003(3)
C11 0.039(3) 0.087(5) 0.093(5) 0.044(4) 0.016(3) 0.008(3)
C12 0.038(3) 0.100(5) 0.064(4) 0.034(4) 0.005(3) -0.005(3)
C13 0.0307(12) 0.0202(12) 0.0285(12) -0.0004(9) 0.0067(9) 0.0001(9)
C1 0.035(2) 0.050(3) 0.058(3) 0.000 0.0104(17) 0.000

loop_
_atom_type_symbol
_atom_type_description
_atom_type_scat_dispersion_real
_atom_type_scat_dispersion_imag
_atom_type_scat_source
C C 0.0033 0.0016 'International Tables Vol C Tables 4.2.6.8 and 6.1.1.4'
Cd Cd -0.8075 1.2024 'International Tables Vol C Tables 4.2.6.8 and 6.1.1.4'
N N 0.0061 0.0033 'International Tables Vol C Tables 4.2.6.8 and 6.1.1.4'
O O 0.0106 0.0060 'International Tables Vol C Tables 4.2.6.8 and 6.1.1.4'
H H 0.0000 0.0000 'International Tables Vol C Tables 4.2.6.8 and 6.1.1.4'

loop_
_geom_angle_atom_site_label_1
_geom_angle_atom_site_label_2
_geom_angle_atom_site_label_3
_geom_angle
_geom_angle_site_symmetry_1
_geom_angle_site_symmetry_3
O1W Cd1 N2 88.70(12) . .
O1W Cd1 O1 139.46(4) . .
N2 Cd1 O1 92.79(8) . .
O1W Cd1 O1 139.46(4) . 6
N2 Cd1 O1 92.79(8) . 6
O1 Cd1 O1 80.96(8) . 6
O1W Cd1 N1 82.52(10) . 7_546
N2 Cd1 N1 171.22(10) . 7_546
O1 Cd1 N1 93.89(7) . 7_546
O1 Cd1 N1 93.89(7) 6 7_546
O1W Cd1 O2 86.13(4) . .
N2 Cd1 O2 94.02(4) . .
O1 Cd1 O2 53.35(5) . .
O1 Cd1 O2 134.03(5) 6 .
N1 Cd1 O2 85.42(4) 7_546 .
O1W Cd1 O2 86.13(4) . 6
N2 Cd1 O2 94.02(4) . 6
O1 Cd1 O2 134.03(5) . 6
O1 Cd1 O2 53.35(5) 6 6
N1 Cd1 O2 85.42(4) 7_546 6
O2 Cd1 O2 168.70(8) . 6
C13 O1 Cd1 96.22(13) . .
C13 O2 Cd1 88.03(14) . .
C7 N1 Cd1 116.60(19) . 7_546
C10 N2 C10 64.0(7) 6 .
C10 N2 C12 118.2(4) 6 6
C10 N2 C12 84.8(5) . 6
C10 N2 C12 84.8(5) 6 .
C10 N2 C12 118.2(4) . .
C12 N2 C12 64.2(7) 6 .
C10 N2 Cd1 121.6(3) 6 .
C10 N2 Cd1 121.6(3) . .
C12 N2 Cd1 120.2(3) 6 .
C12 N2 Cd1 120.2(3) . .
C6 C3 C4 119.9(2) . .
C6 C3 C13 120.06(19) . .
C4 C3 C13 120.0(2) . .
C3 C4 C3 120.1(3) . 6_545
C3 C6 C7 120.3(2) . .
C6 C7 C6 119.7(3) 6_545 .
C6 C7 N1 120.14(14) 6_545 .
C6 C7 N1 120.14(14) . .
C1 C9 C12 119.9(5) . .
C1 C9 C9 58.4(4) . 6
C12 C9 C9 89.5(5) . 6
C1 C9 C11 47.5(3) . 6
C12 C9 C11 88.4(5) . 6
C9 C9 C11 89.7(3) 6 6
C1 C9 C12 88.4(4) . 6
C12 C9 C12 45.5(5) . 6
C9 C9 C12 44.0(3) 6 6
C11 C9 C12 88.7(4) 6 6
N2 C10 C10 58.0(4) . 6
N2 C10 C11 122.6(6) . .
C10 C10 C11 91.0(4) 6 .
N2 C10 C12 48.5(4) . 6
C10 C10 C12 90.7(3) 6 6
C11 C10 C12 90.9(5) . 6
N2 C10 C11 90.1(4) . 6
C10 C10 C11 45.1(3) 6 6
C11 C10 C11 45.8(5) . 6
C12 C10 C11 91.1(4) 6 6
C1 C11 C10 119.7(6) . .
C1 C11 C11 58.8(4) . 6
C10 C11 C11 89.0(4) . 6
C1 C11 C9 47.7(3) . 6
C10 C11 C9 88.3(5) . 6
C11 C11 C9 90.3(3) 6 6
C1 C11 C10 89.5(4) . 6
C10 C11 C10 43.9(5) . 6
C11 C11 C10 45.1(3) 6 6
C9 C11 C10 89.0(4) 6 6
N2 C12 C9 122.7(5) . .
N2 C12 C12 57.9(3) . 6
C9 C12 C12 90.5(5) . 6
N2 C12 C10 46.8(3) . 6
C9 C12 C10 92.4(5) . 6
C12 C12 C10 89.3(3) 6 6
N2 C12 C9 89.4(4) . 6
C9 C12 C9 46.6(5) . 6
C12 C12 C9 44.0(3) 6 6
C10 C12 C9 91.2(4) 6 6
O2 C13 O1 122.1(2) . .
O2 C13 C3 119.3(2) . .
O1 C13 C3 118.44(19) . .
C11 C1 C11 62.4(7) 6 .
C11 C1 C9 84.8(5) 6 .
C11 C1 C9 116.9(4) . .
C11 C1 C9 116.9(4) 6 6
C11 C1 C9 84.8(5) . 6
C9 C1 C9 63.1(7) . 6
C11 C1 C1 121.4(4) 6 5_557
C11 C1 C1 121.4(4) . 5_557
C9 C1 C1 121.7(4) . 5_557
C9 C1 C1 121.7(4) 6 5_557

loop_
_geom_bond_atom_site_label_1
_geom_bond_atom_site_label_2
_geom_bond_distance
_geom_bond_site_symmetry_2
Cd1 O1W 2.308(3) .
Cd1 N2 2.316(3) .
Cd1 O1 2.3437(17) .
Cd1 O1 2.3437(17) 6
Cd1 N1 2.351(3) 7_546
Cd1 O2 2.5233(19) .
Cd1 O2 2.5233(19) 6
O1 C13 1.255(3) .
O2 C13 1.248(3) .
N1 C7 1.422(4) .
N1 Cd1 2.351(3) 7_546
N2 C10 1.300(7) 6
N2 C10 1.300(7) .
N2 C12 1.335(7) 6
N2 C12 1.335(7) .
C3 C6 1.388(3) .
C3 C4 1.389(3) .
C3 C13 1.499(3) .
C4 C3 1.389(3) 6_545
C6 C7 1.389(3) .
C7 C6 1.389(3) 6_545
C9 C1 1.380(7) .
C9 C12 1.380(9) .
C9 C9 1.444(16) 6
C9 C11 1.857(10) 6
C9 C12 1.989(10) 6
C10 C10 1.378(15) 6
C10 C11 1.407(9) .
C10 C12 1.777(10) 6
C10 C11 1.986(10) 6
C11 C1 1.374(7) .
C11 C11 1.425(15) 6
C11 C9 1.857(10) 6
C11 C10 1.986(10) 6
C12 C12 1.419(15) 6
C12 C10 1.777(10) 6
C12 C9 1.989(10) 6
C1 C11 1.374(7) 6
C1 C9 1.380(7) 6
C1 C1 1.493(7) 5_557

loop_
_geom_torsion_atom_site_label_1
_geom_torsion_atom_site_label_2
_geom_torsion_atom_site_label_3
_geom_torsion_atom_site_label_4
_geom_torsion
_geom_torsion_site_symmetry_1
_geom_torsion_site_symmetry_4
O1W Cd1 O1 C13 -4.6(2) . .
N2 Cd1 O1 C13 -95.82(15) . .
O1 Cd1 O1 C13 171.79(11) 6 .
N1 Cd1 O1 C13 78.47(14) 7_546 .
O2 Cd1 O1 C13 -2.89(13) . .
O2 Cd1 O1 C13 165.86(13) 6 .
O1W Cd1 O2 C13 -178.20(15) . .
N2 Cd1 O2 C13 93.38(16) . .
O1 Cd1 O2 C13 2.89(13) . .
O1 Cd1 O2 C13 -4.43(18) 6 .
N1 Cd1 O2 C13 -95.41(15) 7_546 .
O2 Cd1 O2 C13 -131.4(3) 6 .
O1W Cd1 N2 C10 38.5(5) . 6
O1 Cd1 N2 C10 177.9(5) . 6
O1 Cd1 N2 C10 -101.0(5) 6 6
N1 Cd1 N2 C10 38.5(5) 7_546 6
O2 Cd1 N2 C10 124.5(5) . 6
O2 Cd1 N2 C10 -47.5(5) 6 6
O1W Cd1 N2 C10 -38.5(5) . .
O1 Cd1 N2 C10 101.0(5) . .
O1 Cd1 N2 C10 -177.9(5) 6 .
N1 Cd1 N2 C10 -38.5(5) 7_546 .
O2 Cd1 N2 C10 47.5(5) . .
O2 Cd1 N2 C10 -124.5(5) 6 .
O1W Cd1 N2 C12 -142.1(4) . 6
O1 Cd1 N2 C12 -2.6(4) . 6
O1 Cd1 N2 C12 78.5(4) 6 6
N1 Cd1 N2 C12 -142.1(4) 7_546 6
O2 Cd1 N2 C12 -56.0(4) . 6
O2 Cd1 N2 C12 131.9(4) 6 6
O1W Cd1 N2 C12 142.1(4) . .
O1 Cd1 N2 C12 -78.5(4) . .
O1 Cd1 N2 C12 2.6(4) 6 .
N1 Cd1 N2 C12 142.1(4) 7_546 .
O2 Cd1 N2 C12 -131.9(4) . .
O2 Cd1 N2 C12 56.0(4) 6 .
C6 C3 C4 C3 0.3(4) . 6_545
C13 C3 C4 C3 -176.46(17) . 6_545
C4 C3 C6 C7 -0.9(3) . .
C13 C3 C6 C7 175.9(2) . .
C3 C6 C7 C6 1.5(4) . 6_545
C3 C6 C7 N1 -175.6(2) . .
Cd1 N1 C7 C6 -88.5(2) 7_546 6_545
Cd1 N1 C7 C6 88.5(2) 7_546 .
C12 N2 C10 C10 -124.9(4) 6 6
C12 N2 C10 C10 -67.9(5) . 6
Cd1 N2 C10 C10 112.6(4) . 6
C10 N2 C10 C11 67.8(9) 6 .
C12 N2 C10 C11 -57.1(8) 6 .
C12 N2 C10 C11 -0.1(11) . .
Cd1 N2 C10 C11 -179.6(6) . .
C10 N2 C10 C12 124.9(4) 6 6
C12 N2 C10 C12 57.0(7) . 6
Cd1 N2 C10 C12 -122.5(4) . 6
C10 N2 C10 C11 33.5(5) 6 6
C12 N2 C10 C11 -91.4(4) 6 6
C12 N2 C10 C11 -34.4(6) . 6
Cd1 N2 C10 C11 146.1(2) . 6
N2 C10 C11 C1 0.9(13) . .
C10 C10 C11 C1 52.7(7) 6 .
C12 C10 C11 C1 -38.0(8) 6 .
C11 C10 C11 C1 52.7(7) 6 .
N2 C10 C11 C11 -51.8(7) . 6
C10 C10 C11 C11 0.0 6 6
C12 C10 C11 C11 -90.7(3) 6 6
N2 C10 C11 C9 38.6(9) . 6
C10 C10 C11 C9 90.3(3) 6 6
C12 C10 C11 C9 -0.3(5) 6 6
C11 C10 C11 C9 90.3(3) 6 6
N2 C10 C11 C10 -51.8(7) . 6
C12 C10 C11 C10 -90.7(3) 6 6
C11 C10 C11 C10 0.0 6 6
C10 N2 C12 C9 -57.7(8) 6 .
C10 N2 C12 C9 -1.0(10) . .
C12 N2 C12 C9 67.1(9) 6 .
Cd1 N2 C12 C9 178.5(6) . .
C10 N2 C12 C12 -124.8(4) 6 6
C10 N2 C12 C12 -68.0(5) . 6
Cd1 N2 C12 C12 111.4(4) . 6
C10 N2 C12 C10 56.8(7) . 6
C12 N2 C12 C10 124.8(4) 6 6
Cd1 N2 C12 C10 -123.7(4) . 6
C10 N2 C12 C9 -92.3(4) 6 6
C10 N2 C12 C9 -35.5(6) . 6
C12 N2 C12 C9 32.6(4) 6 6
Cd1 N2 C12 C9 144.0(2) . 6
C1 C9 C12 N2 1.2(12) . .
C9 C9 C12 N2 -51.3(7) 6 .
C11 C9 C12 N2 38.4(8) 6 .
C12 C9 C12 N2 -51.3(7) 6 .
C1 C9 C12 C12 52.5(7) . 6
C9 C9 C12 C12 0.0 6 6
C11 C9 C12 C12 89.7(3) 6 6
C1 C9 C12 C10 -36.9(8) . 6
C9 C9 C12 C10 -89.4(4) 6 6
C11 C9 C12 C10 0.3(5) 6 6
C12 C9 C12 C10 -89.4(4) 6 6
C1 C9 C12 C9 52.5(7) . 6
C11 C9 C12 C9 89.7(3) 6 6
C12 C9 C12 C9 0.0 6 6
Cd1 O2 C13 O1 -5.1(2) . .
Cd1 O2 C13 C3 171.52(18) . .
Cd1 O1 C13 O2 5.5(2) . .
Cd1 O1 C13 C3 -171.12(16) . .
C6 C3 C13 O2 -147.3(2) . .
C4 C3 C13 O2 29.5(3) . .
C6 C3 C13 O1 29.5(3) . .
C4 C3 C13 O1 -153.7(2) . .
C10 C11 C1 C11 -68.4(8) . 6
C9 C11 C1 C11 -124.0(4) 6 6
C10 C11 C1 C11 -34.9(4) 6 6
C10 C11 C1 C9 -0.7(10) . .
C11 C11 C1 C9 67.7(5) 6 .
C9 C11 C1 C9 -56.3(7) 6 .
C10 C11 C1 C9 32.8(6) 6 .
C10 C11 C1 C9 55.6(8) . 6
C11 C11 C1 C9 124.0(4) 6 6
C10 C11 C1 C9 89.1(4) 6 6
C10 C11 C1 C1 179.8(6) . 5_557
C11 C11 C1 C1 -111.7(5) 6 5_557
C9 C11 C1 C1 124.2(5) 6 5_557
C10 C11 C1 C1 -146.7(4) 6 5_557
C12 C9 C1 C11 55.2(8) . 6
C9 C9 C1 C11 123.7(4) 6 6
C12 C9 C1 C11 89.7(4) 6 6
C12 C9 C1 C11 -0.3(10) . .
C9 C9 C1 C11 68.2(5) 6 .
C11 C9 C1 C11 -55.5(7) 6 .
C12 C9 C1 C11 34.2(6) 6 .
C12 C9 C1 C9 -68.5(8) . 6
C11 C9 C1 C9 -123.7(4) 6 6
C12 C9 C1 C9 -34.1(4) 6 6
C12 C9 C1 C1 179.2(6) . 5_557
C9 C9 C1 C1 -112.3(5) 6 5_557
C11 C9 C1 C1 124.0(5) 6 5_557
C12 C9 C1 C1 -146.3(4) 6 5_557

loop_
_platon_squeeze_void_nr
_platon_squeeze_void_average_x
_platon_squeeze_void_average_y
_platon_squeeze_void_average_z
_platon_squeeze_void_volume
_platon_squeeze_void_count_electrons
1 0.000 0.000 -0.045 355.6 127.1
2 0.500 0.500 -0.088 355.6 127.1
